data_1540397
loop_
_publ_author_name
'Mlate\<cek, Martin'
'Dost\'al, Libor'
'R\%u\<zi\<ckov\'a, Zde\<nka'
'Honz\'i\<cek, Jan'
'Holubov\'a, Jana'
'Erben, Milan'

_publ_section_title
;
 The first scorpionate ligand based on diazaphosphole.
;
_journal_issue 46
_journal_name_full 'Dalton transactions (Cambridge, England : 2003)'
_journal_page_first 20242
_journal_page_last 20253
_journal_paper_doi 10.1039/c5dt03589a
_journal_volume 44
_journal_year 2015
_chemical_formula_moiety 'C24 H22 B2 Co N12 P6, 2(C7 H8)'
_chemical_formula_sum 'C38 H38 B2 Co N12 P6'
_chemical_formula_weight 929.17
_chemical_name_systematic
;
 ?
;
_space_group_crystal_system triclinic
_space_group_IT_number 2
_space_group_name_Hall '-P 1'
_space_group_name_H-M_alt 'P -1'
_symmetry_space_group_name_Hall '-P 1'
_symmetry_space_group_name_H-M 'P -1'
_atom_sites_solution_hydrogens difmap
_audit_creation_method SHELXL-97
_audit_update_record
;
2015-06-15 deposited with the CCDC.
2015-10-20 downloaded from the CCDC.
;
_cell_angle_alpha 90.726(6)
_cell_angle_beta 99.272(4)
_cell_angle_gamma 112.266(5)
_cell_formula_units_Z 2
_cell_length_a 11.1320(5)
_cell_length_b 13.7490(10)
_cell_length_c 15.6951(14)
_cell_measurement_reflns_used 40073
_cell_measurement_temperature 150(1)
_cell_measurement_theta_max 27.5
_cell_measurement_theta_min 1
_cell_volume 2186.9(3)
_computing_cell_refinement 'COLLECT and DENZO'
_computing_data_collection 'COLLECT (Hooft, 1998) and DENZO (Otwinowski & Minor, 1997)'
_computing_data_reduction 'COLLECT and DENZO'
_computing_molecular_graphics 'PLATON (Spek, 2003)'
_computing_publication_material 'SHELXL-97 (Sheldrick, 2008)'
_computing_structure_refinement 'SHELXL-2013 (Sheldrick, 2013)'
_computing_structure_solution 'SIR92 (Altomare et al., 1994)'
_diffrn_ambient_temperature 150(1)
_diffrn_detector_area_resol_mean 9.091
_diffrn_measured_fraction_theta_full 0.990
_diffrn_measured_fraction_theta_max 0.978
_diffrn_measurement_device_type 'Bruker Nonius KappaCCD area detector'
_diffrn_measurement_method '\f and \w scans to fill the Ewald sphere'
_diffrn_radiation_monochromator graphite
_diffrn_radiation_source 'fine-focus sealed tube'
_diffrn_radiation_type MoK\a
_diffrn_radiation_wavelength 0.71073
_diffrn_reflns_av_R_equivalents 0.0505
_diffrn_reflns_av_unetI/netI 0.0330
_diffrn_reflns_laue_measured_fraction_full 0.990
_diffrn_reflns_laue_measured_fraction_max 0.978
_diffrn_reflns_limit_h_max 14
_diffrn_reflns_limit_h_min -14
_diffrn_reflns_limit_k_max 17
_diffrn_reflns_limit_k_min -17
_diffrn_reflns_limit_l_max 20
_diffrn_reflns_limit_l_min -20
_diffrn_reflns_number 39918
_diffrn_reflns_point_group_measured_fraction_full 0.990
_diffrn_reflns_point_group_measured_fraction_max 0.978
_diffrn_reflns_theta_full 25.242
_diffrn_reflns_theta_max 27.498
_diffrn_reflns_theta_min 2.197
_diffrn_standards_number 0
_exptl_absorpt_coefficient_mu 0.657
_exptl_absorpt_correction_T_max 0.885
_exptl_absorpt_correction_T_min 0.824
_exptl_absorpt_correction_type integration
_exptl_absorpt_process_details
;
Gaussian integration (Coppens, 1970)
;
_exptl_crystal_colour yellow
_exptl_crystal_density_diffrn 1.411
_exptl_crystal_description block
_exptl_crystal_F_000 954
_exptl_crystal_size_max 0.42
_exptl_crystal_size_mid 0.31
_exptl_crystal_size_min 0.26
_refine_diff_density_max 2.057
_refine_diff_density_min -0.641
_refine_diff_density_rms 0.112
_refine_ls_extinction_method none
_refine_ls_goodness_of_fit_ref 1.106
_refine_ls_hydrogen_treatment constr
_refine_ls_matrix_type full
_refine_ls_number_parameters 535
_refine_ls_number_reflns 9824
_refine_ls_number_restraints 36
_refine_ls_restrained_S_all 1.110
_refine_ls_R_factor_all 0.0814
_refine_ls_R_factor_gt 0.0673
_refine_ls_shift/su_max 0.000
_refine_ls_shift/su_mean 0.000
_refine_ls_structure_factor_coef Fsqd
_refine_ls_weighting_details 'w=1/[\s^2^(Fo^2^)+(0.0454P)^2^+13.9183P] where P=(Fo^2^+2Fc^2^)/3'
_refine_ls_weighting_scheme calc
_refine_ls_wR_factor_gt 0.1750
_refine_ls_wR_factor_ref 0.1864
_reflns_Friedel_coverage 0.000
_reflns_number_gt 8256
_reflns_number_total 9824
_reflns_threshold_expression 'I > 2\s(I)'
_cod_data_source_file c5dt03589a1.cif
_cod_data_source_block shelxl
_cod_depositor_comments 'Adding full bibliography for 1540394--1540403.cif.'
_cod_database_code 1540397
_shelx_space_group_comment
;
The symmetry employed for this shelxl refinement is uniquely defined
by the following loop, which should always be used as a source of
symmetry information in preference to the above space-group names.
They are only intended as comments.
;

loop_
_space_group_symop_operation_xyz
'x, y, z'
'-x, -y, -z'

loop_
_atom_site_label
_atom_site_type_symbol
_atom_site_fract_x
_atom_site_fract_y
_atom_site_fract_z
_atom_site_U_iso_or_equiv
_atom_site_adp_type
_atom_site_occupancy
_atom_site_site_symmetry_order
_atom_site_calc_flag
_atom_site_refinement_flags_posn
_atom_site_refinement_flags_adp
_atom_site_refinement_flags_occupancy
Co1 Co 1.0000 0.0000 0.0000 0.01572(17) Uani 1 2 d S . P
Co2 Co 1.0000 0.5000 0.5000 0.01840(18) Uani 1 2 d S . P
P4 P 1.02125(12) 0.49252(10) 0.20553(8) 0.0280(3) Uani 1 1 d . . .
P3 P 0.96851(13) 0.12859(10) 0.26770(8) 0.0291(3) Uani 1 1 d . . .
P1 P 1.23834(11) 0.34780(9) -0.05097(8) 0.0246(2) Uani 1 1 d . . .
P2 P 0.59378(12) -0.05293(10) -0.17000(9) 0.0301(3) Uani 1 1 d . . .
P6 P 0.70407(15) 0.66019(13) 0.51211(9) 0.0394(3) Uani 1 1 d . . .
P5 P 0.73778(15) 0.14612(10) 0.43613(9) 0.0370(3) Uani 1 1 d . . .
C19 C 0.5956(4) 0.4014(3) 0.2925(3) 0.0214(8) Uani 1 1 d . . .
N8 N 0.8581(3) 0.4700(3) 0.3107(2) 0.0199(7) Uani 1 1 d . . .
N5 N 0.9483(4) 0.0561(3) 0.1087(2) 0.0200(7) Uani 1 1 d . . .
N2 N 1.0115(3) 0.2254(3) -0.0181(2) 0.0175(7) Uani 1 1 d . . .
N3 N 0.8181(4) -0.0073(3) -0.0651(2) 0.0209(7) Uani 1 1 d . . .
N4 N 0.7833(3) 0.0762(3) -0.0546(2) 0.0185(7) Uani 1 1 d . . .
N6 N 0.9054(3) 0.1369(3) 0.1026(2) 0.0185(7) Uani 1 1 d . . .
N9 N 0.8455(4) 0.3502(3) 0.4721(2) 0.0237(8) Uani 1 1 d . . .
N11 N 0.8534(4) 0.5567(3) 0.4931(2) 0.0248(8) Uani 1 1 d . . .
C2 C 1.0876(4) 0.3272(3) -0.0223(3) 0.0223(8) Uani 1 1 d . . .
H2 H 1.0613 0.3819 -0.0108 0.027 Uiso 1 1 d R U .
N12 N 0.7480(4) 0.5185(3) 0.4268(2) 0.0223(7) Uani 1 1 d . . .
N10 N 0.7463(3) 0.3328(3) 0.4026(2) 0.0210(7) Uani 1 1 d . . .
C4 C 0.6682(4) 0.0641(4) -0.1059(3) 0.0256(9) Uani 1 1 d . . .
H4 H 0.6318 0.1149 -0.1066 0.031 Uiso 1 1 d R U .
C12 C 0.8025(4) 0.3297(4) -0.0443(3) 0.0245(9) Uani 1 1 d . . .
H12 H 0.8672 0.3466 -0.0787 0.029 Uiso 1 1 d R U .
C14 C 0.8632(4) 0.4532(3) 0.2272(3) 0.0232(9) Uani 1 1 d . . .
H14 H 0.7882 0.4227 0.1848 0.028 Uiso 1 1 d R U .
N7 N 0.9790(4) 0.5120(3) 0.3625(2) 0.0243(8) Uani 1 1 d . . .
N1 N 1.0716(4) 0.1588(3) -0.0334(2) 0.0204(7) Uani 1 1 d . . .
C8 C 0.6900(4) 0.2262(3) 0.0597(3) 0.0236(9) Uani 1 1 d . . .
H8 H 0.6780 0.1722 0.0967 0.028 Uiso 1 1 d R U .
C3 C 0.7284(5) -0.0805(4) -0.1225(3) 0.0263(9) Uani 1 1 d . . .
H3 H 0.7365 -0.1435 -0.1362 0.032 Uiso 1 1 d R U .
C7 C 0.7917(4) 0.2494(3) 0.0116(3) 0.0206(8) Uani 1 1 d . . .
C10 C 0.6238(5) 0.3623(4) 0.0010(3) 0.0262(9) Uani 1 1 d . . .
H10 H 0.5710 0.4011 -0.0009 0.031 Uiso 1 1 d R U .
C13 C 1.0728(5) 0.5298(4) 0.3156(3) 0.0288(10) Uani 1 1 d . . .
H13 H 1.1618 0.5607 0.3402 0.035 Uiso 1 1 d R U .
C5 C 0.9830(5) 0.0420(4) 0.1910(3) 0.0242(9) Uani 1 1 d . . .
H5 H 1.0128 -0.0110 0.2069 0.029 Uiso 1 1 d R U .
B2 B 0.7346(5) 0.4299(4) 0.3564(3) 0.0209(9) Uani 1 1 d . . .
C20 C 0.4787(5) 0.3302(4) 0.3148(3) 0.0285(10) Uani 1 1 d . . .
H20 H 0.4837 0.2919 0.3628 0.034 Uiso 1 1 d R U .
C15 C 0.8501(5) 0.2597(4) 0.4968(3) 0.0298(10) Uani 1 1 d . . .
H15 H 0.9104 0.2573 0.5443 0.036 Uiso 1 1 d R U .
C21 C 0.3565(5) 0.3145(4) 0.2670(3) 0.0344(11) Uani 1 1 d . . .
H21 H 0.2808 0.2680 0.2845 0.041 Uiso 1 1 d R U .
C16 C 0.6830(5) 0.2299(4) 0.3750(3) 0.0287(10) Uani 1 1 d . . .
H16 H 0.6155 0.2058 0.3270 0.034 Uiso 1 1 d R U .
C23 C 0.4583(5) 0.4390(4) 0.1705(3) 0.0299(10) Uani 1 1 d . . .
H23 H 0.4523 0.4744 0.1209 0.036 Uiso 1 1 d R U .
C11 C 0.7210(5) 0.3857(4) -0.0496(3) 0.0281(10) Uani 1 1 d . . .
H11 H 0.7313 0.4383 -0.0878 0.034 Uiso 1 1 d R U .
C9 C 0.6070(5) 0.2806(4) 0.0545(3) 0.0270(9) Uani 1 1 d . . .
H9 H 0.5401 0.2622 0.0871 0.032 Uiso 1 1 d R U .
C22 C 0.3448(5) 0.3669(4) 0.1943(3) 0.0327(11) Uani 1 1 d . . .
H22 H 0.2622 0.3549 0.1616 0.039 Uiso 1 1 d R U .
C17 C 0.8437(5) 0.6307(4) 0.5424(3) 0.0328(11) Uani 1 1 d . . .
H17 H 0.9074 0.6651 0.5907 0.039 Uiso 1 1 d R U .
C1 C 1.1887(4) 0.2120(3) -0.0522(3) 0.0238(9) Uani 1 1 d . . .
H1 H 1.2424 0.1781 -0.0653 0.029 Uiso 1 1 d R U .
C6 C 0.9131(5) 0.1842(4) 0.1800(3) 0.0246(9) Uani 1 1 d . . .
H6 H 0.8908 0.2423 0.1858 0.030 Uiso 1 1 d R U .
C24 C 0.5811(5) 0.4570(4) 0.2200(3) 0.0255(9) Uani 1 1 d . . .
H24 H 0.6558 0.5080 0.2049 0.031 Uiso 1 1 d R U .
C18 C 0.6618(5) 0.5647(4) 0.4286(3) 0.0323(11) Uani 1 1 d . . .
H18 H 0.5849 0.5465 0.3876 0.039 Uiso 1 1 d R U .
B1 B 0.8727(5) 0.1748(4) 0.0104(3) 0.0185(9) Uani 1 1 d . . .
C34 C -0.0758(9) 0.8580(8) 0.3650(5) 0.069(2) Uani 1 1 d . . .
H34 H -0.1488 0.8559 0.3877 0.083 Uiso 1 1 d R U .
C28 C 0.4214(8) 0.7041(10) 0.3932(6) 0.092(3) Uani 1 1 d . U .
H28 H 0.3782 0.6681 0.4362 0.110 Uiso 1 1 d R U .
C36 C 0.0179(8) 0.7813(5) 0.2734(4) 0.0560(18) Uani 1 1 d . . .
H36 H 0.0087 0.7277 0.2331 0.067 Uiso 1 1 d R U .
C26 C 0.4915(6) 0.7029(5) 0.2585(4) 0.0498(16) Uani 1 1 d . U .
H26 H 0.4985 0.6660 0.2107 0.060 Uiso 1 1 d R U .
C30 C 0.5378(7) 0.8670(7) 0.3349(6) 0.076(3) Uani 1 1 d . U .
H30 H 0.5743 0.9403 0.3398 0.091 Uiso 1 1 d R U .
C29 C 0.4759(10) 0.8144(9) 0.3972(7) 0.092(3) Uani 1 1 d . U .
H29 H 0.4708 0.8515 0.4455 0.110 Uiso 1 1 d R U .
C25 C 0.5467(6) 0.8101(6) 0.2648(5) 0.0561(18) Uani 1 1 d . . .
C32 C 0.1519(7) 0.9440(5) 0.3619(4) 0.0498(16) Uani 1 1 d . . .
C37 C 0.1418(7) 0.8659(6) 0.3022(4) 0.0558(18) Uani 1 1 d . . .
H37 H 0.2157 0.8683 0.2803 0.067 Uiso 1 1 d R U .
C35 C -0.0887(7) 0.7814(6) 0.3080(5) 0.062(2) Uani 1 1 d . . .
H35 H -0.1709 0.7272 0.2904 0.075 Uiso 1 1 d R U .
C38 C 0.2795(9) 1.0355(6) 0.3899(5) 0.082(3) Uani 1 1 d . . .
H38A H 0.3082 1.0713 0.3403 0.098 Uiso 1 1 d R U .
H38B H 0.3444 1.0104 0.4175 0.098 Uiso 1 1 d R U .
H38C H 0.2684 1.0834 0.4300 0.098 Uiso 1 1 d R U .
C27 C 0.4274(7) 0.6472(8) 0.3208(6) 0.076(2) Uani 1 1 d . U .
H27 H 0.3895 0.5739 0.3144 0.091 Uiso 1 1 d R U .
C33 C 0.0417(9) 0.9383(7) 0.3917(4) 0.063(2) Uani 1 1 d . . .
H33 H 0.0470 0.9917 0.4310 0.076 Uiso 1 1 d R U .
C31 C 0.6186(8) 0.8694(8) 0.1960(6) 0.081(3) Uani 1 1 d . U .
H31A H 0.6315 0.9424 0.2029 0.097 Uiso 1 1 d R U .
H31B H 0.5667 0.8395 0.1400 0.097 Uiso 1 1 d R U .
H31C H 0.7027 0.8637 0.2008 0.097 Uiso 1 1 d R U .

loop_
_atom_site_aniso_label
_atom_site_aniso_U_11
_atom_site_aniso_U_22
_atom_site_aniso_U_33
_atom_site_aniso_U_23
_atom_site_aniso_U_13
_atom_site_aniso_U_12
Co1 0.0185(4) 0.0130(4) 0.0178(4) 0.0024(3) 0.0052(3) 0.0076(3)
Co2 0.0170(4) 0.0186(4) 0.0149(4) -0.0001(3) -0.0004(3) 0.0030(3)
P4 0.0292(6) 0.0330(6) 0.0217(6) 0.0049(5) 0.0098(5) 0.0098(5)
P3 0.0403(7) 0.0334(7) 0.0186(5) 0.0013(5) 0.0038(5) 0.0204(6)
P1 0.0205(5) 0.0187(5) 0.0315(6) 0.0057(4) 0.0058(4) 0.0035(4)
P2 0.0239(6) 0.0258(6) 0.0344(7) -0.0035(5) -0.0032(5) 0.0064(5)
P6 0.0411(8) 0.0479(8) 0.0343(7) -0.0128(6) 0.0036(6) 0.0247(7)
P5 0.0435(8) 0.0203(6) 0.0373(7) 0.0040(5) -0.0027(6) 0.0053(5)
C19 0.019(2) 0.023(2) 0.0168(19) -0.0017(16) -0.0017(15) 0.0042(16)
N8 0.0202(17) 0.0202(17) 0.0157(16) 0.0011(13) 0.0006(13) 0.0048(14)
N5 0.0260(18) 0.0188(17) 0.0199(17) 0.0069(13) 0.0071(14) 0.0126(14)
N2 0.0206(17) 0.0141(16) 0.0211(17) 0.0061(13) 0.0056(13) 0.0095(13)
N3 0.0242(18) 0.0151(16) 0.0237(18) 0.0004(13) 0.0023(14) 0.0088(14)
N4 0.0168(16) 0.0150(16) 0.0254(18) 0.0035(13) 0.0055(13) 0.0074(13)
N6 0.0241(18) 0.0161(16) 0.0196(17) 0.0020(13) 0.0071(14) 0.0112(14)
N9 0.0249(19) 0.0223(18) 0.0166(17) 0.0010(14) -0.0015(14) 0.0033(15)
N11 0.0227(18) 0.028(2) 0.0195(17) -0.0054(15) -0.0015(14) 0.0071(15)
C2 0.024(2) 0.017(2) 0.025(2) 0.0027(16) 0.0031(17) 0.0076(17)
N12 0.0188(17) 0.0256(19) 0.0178(17) -0.0021(14) -0.0006(13) 0.0048(15)
N10 0.0197(17) 0.0227(18) 0.0146(16) 0.0011(13) -0.0001(13) 0.0029(14)
C4 0.021(2) 0.024(2) 0.031(2) 0.0001(18) 0.0012(17) 0.0095(17)
C12 0.025(2) 0.023(2) 0.029(2) 0.0084(17) 0.0078(18) 0.0122(18)
C14 0.027(2) 0.024(2) 0.0170(19) 0.0014(16) 0.0025(16) 0.0085(18)
N7 0.0182(17) 0.030(2) 0.0182(17) 0.0018(15) -0.0003(14) 0.0041(15)
N1 0.0224(18) 0.0160(16) 0.0253(18) 0.0044(14) 0.0094(14) 0.0080(14)
C8 0.025(2) 0.021(2) 0.028(2) 0.0051(17) 0.0093(17) 0.0109(17)
C3 0.028(2) 0.019(2) 0.029(2) -0.0045(17) 0.0003(18) 0.0080(18)
C7 0.023(2) 0.021(2) 0.022(2) -0.0001(16) 0.0031(16) 0.0120(17)
C10 0.026(2) 0.023(2) 0.035(2) 0.0007(18) 0.0054(19) 0.0155(18)
C13 0.020(2) 0.034(3) 0.025(2) 0.0015(19) 0.0047(17) 0.0020(18)
C5 0.033(2) 0.024(2) 0.020(2) 0.0047(16) 0.0069(17) 0.0138(19)
B2 0.022(2) 0.023(2) 0.017(2) 0.0021(17) 0.0017(17) 0.0073(19)
C20 0.026(2) 0.036(3) 0.019(2) 0.0057(18) 0.0018(17) 0.007(2)
C15 0.030(2) 0.029(2) 0.025(2) 0.0076(18) 0.0000(18) 0.007(2)
C21 0.029(2) 0.039(3) 0.028(2) -0.005(2) 0.0008(19) 0.007(2)
C16 0.030(2) 0.023(2) 0.023(2) 0.0004(17) -0.0030(18) 0.0016(18)
C23 0.035(3) 0.038(3) 0.018(2) 0.0003(18) -0.0043(18) 0.019(2)
C11 0.026(2) 0.023(2) 0.038(3) 0.0099(19) 0.0032(19) 0.0133(18)
C9 0.027(2) 0.027(2) 0.032(2) 0.0025(18) 0.0087(19) 0.0145(19)
C22 0.024(2) 0.042(3) 0.029(2) -0.008(2) -0.0074(18) 0.013(2)
C17 0.036(3) 0.037(3) 0.024(2) -0.009(2) -0.0004(19) 0.014(2)
C1 0.025(2) 0.021(2) 0.027(2) 0.0068(17) 0.0108(17) 0.0091(17)
C6 0.031(2) 0.021(2) 0.024(2) -0.0006(17) 0.0070(18) 0.0124(18)
C24 0.027(2) 0.027(2) 0.021(2) 0.0006(17) 0.0017(17) 0.0103(18)
C18 0.030(2) 0.042(3) 0.027(2) -0.004(2) 0.0016(19) 0.019(2)
B1 0.018(2) 0.016(2) 0.024(2) 0.0021(17) 0.0049(17) 0.0075(17)
C34 0.076(6) 0.095(6) 0.055(4) 0.039(5) 0.022(4) 0.049(5)
C28 0.036(4) 0.166(10) 0.072(5) 0.019(6) 0.008(4) 0.038(5)
C36 0.090(5) 0.044(4) 0.034(3) 0.001(3) -0.009(3) 0.034(4)
C26 0.034(3) 0.055(4) 0.057(4) -0.026(3) -0.007(3) 0.021(3)
C30 0.048(4) 0.069(5) 0.097(6) -0.051(5) -0.002(4) 0.015(4)
C29 0.078(4) 0.109(5) 0.085(4) -0.025(4) 0.014(4) 0.034(4)
C25 0.027(3) 0.068(4) 0.072(5) -0.023(4) -0.002(3) 0.022(3)
C32 0.066(4) 0.036(3) 0.032(3) 0.016(2) -0.006(3) 0.009(3)
C37 0.063(4) 0.073(5) 0.047(4) 0.032(3) 0.015(3) 0.040(4)
C35 0.044(4) 0.059(4) 0.066(5) 0.030(4) -0.010(3) 0.007(3)
C38 0.106(7) 0.050(4) 0.055(4) 0.014(4) -0.010(4) 0.002(4)
C27 0.031(3) 0.094(6) 0.094(6) 0.000(5) -0.004(4) 0.021(4)
C33 0.105(7) 0.070(5) 0.034(3) 0.019(3) 0.018(4) 0.052(5)
C31 0.045(4) 0.098(7) 0.099(7) -0.005(5) 0.006(4) 0.032(4)

loop_
_atom_type_symbol
_atom_type_description
_atom_type_scat_dispersion_real
_atom_type_scat_dispersion_imag
_atom_type_scat_source
C C 0.0033 0.0016 'International Tables Vol C Tables 4.2.6.8 and 6.1.1.4'
H H 0.0000 0.0000 'International Tables Vol C Tables 4.2.6.8 and 6.1.1.4'
B B 0.0013 0.0007 'International Tables Vol C Tables 4.2.6.8 and 6.1.1.4'
N N 0.0061 0.0033 'International Tables Vol C Tables 4.2.6.8 and 6.1.1.4'
P P 0.1023 0.0942 'International Tables Vol C Tables 4.2.6.8 and 6.1.1.4'
Co Co 0.3494 0.9721 'International Tables Vol C Tables 4.2.6.8 and 6.1.1.4'

loop_
_exptl_crystal_face_index_h
_exptl_crystal_face_index_k
_exptl_crystal_face_index_l
_exptl_crystal_face_perp_dist
0 -1 0 0.139
0 1 0 0.152
-1 0 0 0.142
1 0 0 0.164
0 0 1 0.101
0 0 -1 0.129
1 -1 0 0.180
-1 1 0 0.186
0 1 -1 0.146
0 -1 1 0.096
0 -1 -1 0.144

loop_
_geom_angle_atom_site_label_1
_geom_angle_atom_site_label_2
_geom_angle_atom_site_label_3
_geom_angle
_geom_angle_site_symmetry_1
_geom_angle_site_symmetry_3
N3 Co1 N3 180.0 2_755 .
N3 Co1 N5 95.09(14) 2_755 .
N3 Co1 N5 84.91(14) . .
N3 Co1 N5 84.91(14) 2_755 2_755
N3 Co1 N5 95.09(14) . 2_755
N5 Co1 N5 180.0 . 2_755
N3 Co1 N1 84.85(14) 2_755 2_755
N3 Co1 N1 95.15(14) . 2_755
N5 Co1 N1 93.39(13) . 2_755
N5 Co1 N1 86.61(13) 2_755 2_755
N3 Co1 N1 95.15(14) 2_755 .
N3 Co1 N1 84.85(14) . .
N5 Co1 N1 86.61(13) . .
N5 Co1 N1 93.39(13) 2_755 .
N1 Co1 N1 180.0 2_755 .
N11 Co2 N11 180.0(2) . 2_766
N11 Co2 N9 85.48(15) . .
N11 Co2 N9 94.52(15) 2_766 .
N11 Co2 N9 94.53(15) . 2_766
N11 Co2 N9 85.48(15) 2_766 2_766
N9 Co2 N9 180.0 . 2_766
N11 Co2 N7 85.26(15) . .
N11 Co2 N7 94.74(15) 2_766 .
N9 Co2 N7 86.69(14) . .
N9 Co2 N7 93.31(14) 2_766 .
N11 Co2 N7 94.74(15) . 2_766
N11 Co2 N7 85.26(15) 2_766 2_766
N9 Co2 N7 93.31(14) . 2_766
N9 Co2 N7 86.69(14) 2_766 2_766
N7 Co2 N7 180.0 . 2_766
C14 P4 C13 85.6(2) . .
C6 P3 C5 85.7(2) . .
C2 P1 C1 85.3(2) . .
C4 P2 C3 85.5(2) . .
C18 P6 C17 85.3(2) . .
C16 P5 C15 85.6(2) . .
C20 C19 C24 116.2(4) . .
C20 C19 B2 120.6(4) . .
C24 C19 B2 122.5(4) . .
C14 N8 N7 113.4(4) . .
C14 N8 B2 128.3(4) . .
N7 N8 B2 117.3(3) . .
C5 N5 N6 110.6(3) . .
C5 N5 Co1 126.9(3) . .
N6 N5 Co1 120.2(3) . .
C2 N2 N1 113.0(3) . .
C2 N2 B1 129.9(3) . .
N1 N2 B1 116.8(3) . .
C3 N3 N4 111.1(4) . .
C3 N3 Co1 129.8(3) . .
N4 N3 Co1 119.0(3) . .
C4 N4 N3 112.4(3) . .
C4 N4 B1 125.9(3) . .
N3 N4 B1 121.6(3) . .
C6 N6 N5 113.2(3) . .
C6 N6 B1 127.2(4) . .
N5 N6 B1 119.0(3) . .
C15 N9 N10 110.5(4) . .
C15 N9 Co2 126.2(3) . .
N10 N9 Co2 120.0(3) . .
C17 N11 N12 110.7(4) . .
C17 N11 Co2 130.3(3) . .
N12 N11 Co2 119.0(3) . .
N2 C2 P1 114.4(3) . .
N2 C2 H2 122.8 . .
P1 C2 H2 122.9 . .
C18 N12 N11 112.7(4) . .
C18 N12 B2 125.5(4) . .
N11 N12 B2 121.8(4) . .
C16 N10 N9 112.7(4) . .
C16 N10 B2 127.8(4) . .
N9 N10 B2 118.6(3) . .
N4 C4 P2 114.8(3) . .
N4 C4 H4 122.6 . .
P2 C4 H4 122.7 . .
C11 C12 C7 122.4(4) . .
C11 C12 H12 118.8 . .
C7 C12 H12 118.8 . .
N8 C14 P4 114.1(3) . .
N8 C14 H14 122.9 . .
P4 C14 H14 122.9 . .
C13 N7 N8 110.2(4) . .
C13 N7 Co2 126.4(3) . .
N8 N7 Co2 120.7(3) . .
C1 N1 N2 110.4(3) . .
C1 N1 Co1 126.2(3) . .
N2 N1 Co1 121.9(3) . .
C9 C8 C7 122.5(4) . .
C9 C8 H8 118.8 . .
C7 C8 H8 118.6 . .
N3 C3 P2 116.2(3) . .
N3 C3 H3 121.8 . .
P2 C3 H3 121.9 . .
C8 C7 C12 115.7(4) . .
C8 C7 B1 120.5(4) . .
C12 C7 B1 123.0(4) . .
C9 C10 C11 119.1(4) . .
C9 C10 H10 120.6 . .
C11 C10 H10 120.4 . .
N7 C13 P4 116.6(3) . .
N7 C13 H13 121.9 . .
P4 C13 H13 121.6 . .
N5 C5 P3 116.0(3) . .
N5 C5 H5 121.9 . .
P3 C5 H5 122.1 . .
N8 B2 N10 103.5(3) . .
N8 B2 N12 108.9(3) . .
N10 B2 N12 109.5(3) . .
N8 B2 C19 114.6(3) . .
N10 B2 C19 112.9(4) . .
N12 B2 C19 107.4(4) . .
C21 C20 C19 121.8(4) . .
C21 C20 H20 119.1 . .
C19 C20 H20 119.1 . .
N9 C15 P5 116.7(3) . .
N9 C15 H15 121.6 . .
P5 C15 H15 121.7 . .
C22 C21 C20 121.0(5) . .
C22 C21 H21 119.4 . .
C20 C21 H21 119.6 . .
N10 C16 P5 114.5(3) . .
N10 C16 H16 122.9 . .
P5 C16 H16 122.7 . .
C24 C23 C22 120.0(4) . .
C24 C23 H23 119.9 . .
C22 C23 H23 120.1 . .
C10 C11 C12 120.1(4) . .
C10 C11 H11 120.3 . .
C12 C11 H11 119.6 . .
C10 C9 C8 120.1(4) . .
C10 C9 H9 120.1 . .
C8 C9 H9 119.7 . .
C21 C22 C23 118.9(4) . .
C21 C22 H22 120.6 . .
C23 C22 H22 120.5 . .
N11 C17 P6 116.2(4) . .
N11 C17 H17 121.9 . .
P6 C17 H17 121.9 . .
N1 C1 P1 116.9(3) . .
N1 C1 H1 121.3 . .
P1 C1 H1 121.8 . .
N6 C6 P3 114.5(3) . .
N6 C6 H6 122.8 . .
P3 C6 H6 122.7 . .
C23 C24 C19 122.0(4) . .
C23 C24 H24 119.0 . .
C19 C24 H24 119.0 . .
N12 C18 P6 115.0(4) . .
N12 C18 H18 122.4 . .
P6 C18 H18 122.6 . .
N4 B1 N2 108.4(3) . .
N4 B1 N6 109.6(3) . .
N2 B1 N6 103.6(3) . .
N4 B1 C7 106.6(3) . .
N2 B1 C7 116.1(3) . .
N6 B1 C7 112.4(3) . .
C35 C34 C33 121.3(8) . .
C35 C34 H34 119.4 . .
C33 C34 H34 119.3 . .
C27 C28 C29 118.8(9) . .
C27 C28 H28 119.4 . .
C29 C28 H28 121.7 . .
C35 C36 C37 117.5(7) . .
C35 C36 H36 121.0 . .
C37 C36 H36 121.5 . .
C25 C26 C27 122.3(7) . .
C25 C26 H26 118.9 . .
C27 C26 H26 118.8 . .
C29 C30 C25 118.7(9) . .
C29 C30 H30 120.0 . .
C25 C30 H30 121.3 . .
C30 C29 C28 122.0(9) . .
C30 C29 H29 119.9 . .
C28 C29 H29 118.1 . .
C26 C25 C30 120.3(8) . .
C26 C25 C31 121.2(7) . .
C30 C25 C31 118.5(8) . .
C33 C32 C37 118.5(7) . .
C33 C32 C38 120.7(8) . .
C37 C32 C38 120.7(8) . .
C32 C37 C36 120.0(7) . .
C32 C37 H37 120.2 . .
C36 C37 H37 119.9 . .
C34 C35 C36 121.0(7) . .
C34 C35 H35 119.5 . .
C36 C35 H35 119.5 . .
C32 C38 H38A 109.5 . .
C32 C38 H38B 109.1 . .
H38A C38 H38B 109.5 . .
C32 C38 H38C 109.8 . .
H38A C38 H38C 109.5 . .
H38B C38 H38C 109.5 . .
C26 C27 C28 117.8(9) . .
C26 C27 H27 120.4 . .
C28 C27 H27 121.7 . .
C34 C33 C32 121.7(7) . .
C34 C33 H33 119.1 . .
C32 C33 H33 119.2 . .
C25 C31 H31A 109.8 . .
C25 C31 H31B 108.9 . .
H31A C31 H31B 109.5 . .
C25 C31 H31C 109.7 . .
H31A C31 H31C 109.5 . .
H31B C31 H31C 109.5 . .

loop_
_geom_bond_atom_site_label_1
_geom_bond_atom_site_label_2
_geom_bond_distance
_geom_bond_site_symmetry_2
Co1 N3 2.081(4) 2_755
Co1 N3 2.082(4) .
Co1 N5 2.112(3) .
Co1 N5 2.112(3) 2_755
Co1 N1 2.127(3) 2_755
Co1 N1 2.127(3) .
Co2 N11 2.047(4) .
Co2 N11 2.047(4) 2_766
Co2 N9 2.108(4) .
Co2 N9 2.108(4) 2_766
Co2 N7 2.148(4) .
Co2 N7 2.148(4) 2_766
P4 C14 1.727(5) .
P4 C13 1.736(5) .
P3 C6 1.723(5) .
P3 C5 1.751(5) .
P1 C2 1.727(5) .
P1 C1 1.734(5) .
P2 C4 1.722(5) .
P2 C3 1.739(5) .
P6 C18 1.718(5) .
P6 C17 1.747(5) .
P5 C16 1.729(5) .
P5 C15 1.734(5) .
C19 C20 1.401(6) .
C19 C24 1.402(6) .
C19 B2 1.607(6) .
N8 C14 1.342(5) .
N8 N7 1.361(5) .
N8 B2 1.569(6) .
N5 C5 1.326(5) .
N5 N6 1.364(5) .
N2 C2 1.343(5) .
N2 N1 1.361(5) .
N2 B1 1.577(6) .
N3 C3 1.321(6) .
N3 N4 1.360(5) .
N4 C4 1.349(6) .
N4 B1 1.576(6) .
N6 C6 1.345(5) .
N6 B1 1.578(6) .
N9 C15 1.324(6) .
N9 N10 1.368(5) .
N11 C17 1.317(6) .
N11 N12 1.365(5) .
C2 H2 0.9299 .
N12 C18 1.341(6) .
N12 B2 1.581(6) .
N10 C16 1.347(6) .
N10 B2 1.566(6) .
C4 H4 0.9300 .
C12 C11 1.389(6) .
C12 C7 1.400(6) .
C12 H12 0.9299 .
C14 H14 0.9300 .
N7 C13 1.322(6) .
N1 C1 1.315(5) .
C8 C9 1.387(6) .
C8 C7 1.400(6) .
C8 H8 0.9300 .
C3 H3 0.9300 .
C7 B1 1.603(6) .
C10 C9 1.384(7) .
C10 C11 1.387(7) .
C10 H10 0.9299 .
C13 H13 0.9300 .
C5 H5 0.9301 .
C20 C21 1.381(7) .
C20 H20 0.9300 .
C15 H15 0.9299 .
C21 C22 1.373(7) .
C21 H21 0.9300 .
C16 H16 0.9300 .
C23 C24 1.389(6) .
C23 C22 1.390(7) .
C23 H23 0.9300 .
C11 H11 0.9300 .
C9 H9 0.9299 .
C22 H22 0.9300 .
C17 H17 0.9300 .
C1 H1 0.9301 .
C6 H6 0.9300 .
C24 H24 0.9300 .
C18 H18 0.9301 .
C34 C35 1.323(12) .
C34 C33 1.351(12) .
C34 H34 0.9299 .
C28 C27 1.396(13) .
C28 C29 1.400(15) .
C28 H28 0.9299 .
C36 C35 1.382(11) .
C36 C37 1.425(10) .
C36 H36 0.9300 .
C26 C25 1.360(10) .
C26 C27 1.372(11) .
C26 H26 0.9299 .
C30 C29 1.346(14) .
C30 C25 1.380(9) .
C30 H30 0.9299 .
C29 H29 0.9301 .
C25 C31 1.510(12) .
C32 C33 1.358(11) .
C32 C37 1.375(10) .
C32 C38 1.492(10) .
C37 H37 0.9300 .
C35 H35 0.9301 .
C38 H38A 0.9600 .
C38 H38B 0.9599 .
C38 H38C 0.9601 .
C27 H27 0.9300 .
C33 H33 0.9300 .
C31 H31A 0.9600 .
C31 H31B 0.9600 .
C31 H31C 0.9599 .
